data_2107085
loop_
_publ_author_name
'Marezio, M.'
'Remeika, J.P.'
'Dernier, P.D.'

_publ_section_title
;
 The crystal chemistry of the rare earth orthoferrites
;
_journal_name_full 'Acta Crystallographica B (24,1968-38,1982)'
_journal_page_first 2008
_journal_page_last 2022
_journal_volume 26
_journal_year 1970
_chemical_formula_sum 'Eu Fe O3'
_chemical_name_systematic 'Eu (Fe O3)'
_space_group_IT_number 62
_symmetry_space_group_name_Hall '-P 2c 2ab'
_symmetry_space_group_name_H-M 'P b n m'
_cell_angle_alpha 90
_cell_angle_beta 90
_cell_angle_gamma 90
_cell_formula_units_Z 4
_cell_length_a 5.372
_cell_length_b 5.606
_cell_length_c 7.685
_cell_volume 231.437
_citation_journal_id_ASTM ACBCAR
_cod_data_source_file Marezio_ACBCAR_1970_1755.cif
_cod_data_source_block Eu1Fe1O3
_cod_original_cell_volume 231.4371
_cod_original_sg_symbol_Hall '-P 2ac 2n (z,x,y)'
_cod_original_formula_sum 'Eu1 Fe1 O3'
_cod_database_code 2107085

loop_
_symmetry_equiv_pos_as_xyz
x,y,z
x+1/2,-y+1/2,-z
-x+1/2,y+1/2,-z+1/2
-x,-y,z+1/2
-x,-y,-z
-x-1/2,y-1/2,z
x-1/2,-y-1/2,z-1/2
x,y,-z-1/2

loop_
_atom_site_label
_atom_site_type_symbol
_atom_site_fract_x
_atom_site_fract_y
_atom_site_fract_z
_atom_site_occupancy
_atom_site_U_iso_or_equiv
O2 O-2 0.6977 0.3006 0.0506 1 0.0
Fe1 Fe+3 0 0.5 0 1 0.0
O1 O-2 0.0978 0.468 0.25 1 0.0
Eu1 Eu+3 0.98555 0.06012 0.25 1 0.0
